data_4027378
loop_
_publ_author_name
'Alessia Coletti'
'Sara Lentini'
'Valeria Conte'
'Barbara Floris'
'Olga Bortolini'
'Fabio Sforza'
'Fabrizia Grepioni'
'Pierluca Galloni'

_publ_section_title
;
 Unexpected One-Pot Synthesis of Highly Conjugated Pentacyclic Diquinoid
 Compounds
;
_journal_name_full 'Journal of Organic Chemistry'
_journal_page_first 6873
_journal_page_last 6879
_journal_paper_doi 10.1021/jo300985x
_journal_volume 77
_journal_year 2012
_chemical_formula_sum 'C23 H14 O4'
_chemical_formula_weight 354.34
_chemical_name_systematic
; 
 ? 
;
_space_group_IT_number 14
_symmetry_cell_setting monoclinic
_symmetry_space_group_name_Hall '-P 2yn'
_symmetry_space_group_name_H-M 'P 1 21/n 1'
_atom_sites_solution_hydrogens geom
_atom_sites_solution_primary direct
_atom_sites_solution_secondary difmap
_audit_creation_method SHELXL-97
_cell_angle_alpha 90.00
_cell_angle_beta 96.835(10)
_cell_angle_gamma 90.00
_cell_formula_units_Z 4
_cell_length_a 7.4250(10)
_cell_length_b 17.223(2)
_cell_length_c 13.0220(10)
_cell_measurement_temperature 293(2)
_cell_volume 1653.4(3)
_computing_structure_refinement 'SHELXL-97 (Sheldrick, 1997)'
_computing_structure_solution 'SHELXS-97 (Sheldrick, 1990)'
_diffrn_ambient_temperature 293(2)
_diffrn_measured_fraction_theta_full 0.987
_diffrn_measured_fraction_theta_max 0.987
_diffrn_radiation_monochromator graphite
_diffrn_radiation_source 'fine-focus sealed tube'
_diffrn_radiation_type MoK\a
_diffrn_radiation_wavelength 0.71073
_diffrn_reflns_av_R_equivalents 0.0472
_diffrn_reflns_av_sigmaI/netI 0.2273
_diffrn_reflns_limit_h_max 8
_diffrn_reflns_limit_h_min -8
_diffrn_reflns_limit_k_max 20
_diffrn_reflns_limit_k_min -13
_diffrn_reflns_limit_l_max 15
_diffrn_reflns_limit_l_min -12
_diffrn_reflns_number 5661
_diffrn_reflns_theta_full 25.00
_diffrn_reflns_theta_max 25.00
_diffrn_reflns_theta_min 2.84
_exptl_absorpt_coefficient_mu 0.098
_exptl_absorpt_correction_type none
_exptl_crystal_colour deep_red
_exptl_crystal_density_diffrn 1.423
_exptl_crystal_description needle
_exptl_crystal_F_000 736
_exptl_crystal_size_max 0.24
_exptl_crystal_size_mid 0.08
_exptl_crystal_size_min 0.04
_refine_diff_density_max 0.125
_refine_diff_density_min -0.118
_refine_diff_density_rms 0.031
_refine_ls_extinction_method none
_refine_ls_goodness_of_fit_ref 0.897
_refine_ls_hydrogen_treatment mixed
_refine_ls_matrix_type full
_refine_ls_number_parameters 249
_refine_ls_number_reflns 2793
_refine_ls_number_restraints 0
_refine_ls_restrained_S_all 0.897
_refine_ls_R_factor_all 0.0821
_refine_ls_R_factor_gt 0.0382
_refine_ls_shift/su_max 0.000
_refine_ls_shift/su_mean 0.000
_refine_ls_structure_factor_coef Fsqd
_refine_ls_weighting_details 'calc w=1/[\s^2^(Fo^2^)+(0.0240P)^2^+0.0000P] where P=(Fo^2^+2Fc^2^)/3'
_refine_ls_weighting_scheme calc
_refine_ls_wR_factor_gt 0.0557
_refine_ls_wR_factor_ref 0.0690
_reflns_number_gt 1790
_reflns_number_total 2803
_reflns_threshold_expression >2sigma(I)
_cod_data_source_file jo300985x_si_002.cif
_cod_data_source_block KuQ
_cod_database_code 4027378

loop_
_symmetry_equiv_pos_as_xyz
'x, y, z'
'-x+1/2, y+1/2, -z+1/2'
'-x, -y, -z'
'x-1/2, -y-1/2, z-1/2'

loop_
_atom_site_label
_atom_site_type_symbol
_atom_site_fract_x
_atom_site_fract_y
_atom_site_fract_z
_atom_site_U_iso_or_equiv
_atom_site_adp_type
_atom_site_occupancy
_atom_site_symmetry_multiplicity
_atom_site_calc_flag
_atom_site_refinement_flags
C1 C 0.1097(4) 0.4843(2) -0.1840(2) 0.0536(10) Uani 1 1 d .
C2 C 0.2029(4) 0.53305(18) -0.1084(2) 0.0458(9) Uani 1 1 d .
C3 C 0.2672(5) 0.6135(2) -0.1163(3) 0.0560(10) Uani 1 1 d .
C4 C 0.3564(4) 0.6494(2) -0.0195(3) 0.0534(9) Uani 1 1 d .
C5 C 0.4171(4) 0.7256(2) -0.0227(3) 0.0671(11) Uani 1 1 d .
H5 H 0.4028 0.7532 -0.0845 0.080 Uiso 1 1 calc R
C6 C 0.4990(5) 0.7600(2) 0.0671(4) 0.0810(12) Uani 1 1 d .
H6 H 0.5388 0.8112 0.0650 0.097 Uiso 1 1 calc R
C7 C 0.5227(4) 0.7203(2) 0.1591(3) 0.0788(12) Uani 1 1 d .
H7 H 0.5772 0.7443 0.2188 0.095 Uiso 1 1 calc R
C8 C 0.4642(4) 0.6433(2) 0.1621(3) 0.0690(11) Uani 1 1 d .
H8 H 0.4806 0.6157 0.2238 0.083 Uiso 1 1 calc R
C9 C 0.3813(4) 0.60799(19) 0.0726(3) 0.0508(9) Uani 1 1 d .
C10 C 0.3195(4) 0.5265(2) 0.0768(2) 0.0511(9) Uani 1 1 d .
C11 C 0.2341(4) 0.49348(18) -0.0147(2) 0.0454(9) Uani 1 1 d .
C12 C 0.1616(4) 0.4172(2) -0.0328(2) 0.0470(9) Uani 1 1 d .
C13 C 0.1588(4) 0.35416(19) 0.0349(2) 0.0488(9) Uani 1 1 d .
C14 C 0.0820(4) 0.27945(19) -0.0046(2) 0.0508(9) Uani 1 1 d .
C15 C 0.0910(4) 0.2142(2) 0.0588(2) 0.0677(11) Uani 1 1 d .
H15 H 0.1426 0.2178 0.1273 0.081 Uiso 1 1 calc R
C16 C 0.0227(5) 0.1434(2) 0.0196(3) 0.0821(12) Uani 1 1 d .
H16 H 0.0272 0.0997 0.0618 0.098 Uiso 1 1 calc R
C17 C -0.0514(5) 0.1390(2) -0.0822(3) 0.0830(12) Uani 1 1 d .
H17 H -0.0976 0.0918 -0.1083 0.100 Uiso 1 1 calc R
C18 C -0.0586(4) 0.2030(2) -0.1466(3) 0.0746(12) Uani 1 1 d .
H18 H -0.1092 0.1989 -0.2152 0.090 Uiso 1 1 calc R
C19 C 0.0104(4) 0.2737(2) -0.1080(3) 0.0547(10) Uani 1 1 d .
C20 C 0.0064(4) 0.34033(19) -0.1811(3) 0.0575(10) Uani 1 1 d .
C21 C 0.0874(4) 0.41198(19) -0.1364(2) 0.0491(9) Uani 1 1 d .
C22 C 0.0450(5) 0.50695(16) -0.2955(2) 0.0767(12) Uani 1 1 d .
H22A H -0.0678 0.4803 -0.3182 0.092 Uiso 1 1 calc R
H22B H 0.0219 0.5624 -0.2991 0.092 Uiso 1 1 calc R
C23 C 0.1843(5) 0.48637(18) -0.3665(3) 0.1204(15) Uani 1 1 d .
H23A H 0.2955 0.5133 -0.3447 0.181 Uiso 1 1 calc R
H23B H 0.1403 0.5013 -0.4360 0.181 Uiso 1 1 calc R
H23C H 0.2058 0.4314 -0.3639 0.181 Uiso 1 1 calc R
O1 O 0.2486(3) 0.64985(12) -0.19902(17) 0.0837(8) Uani 1 1 d .
O2 O 0.3483(3) 0.49045(13) 0.16388(16) 0.0622(7) Uani 1 1 d .
O3 O -0.0587(3) 0.33453(12) -0.27220(16) 0.0840(9) Uani 1 1 d .
O4 O 0.2185(3) 0.35752(13) 0.13219(16) 0.0618(7) Uani 1 1 d .
H40 H 0.270(4) 0.422(2) 0.148(2) 0.122(14) Uiso 1 1 d .

loop_
_atom_site_aniso_label
_atom_site_aniso_U_11
_atom_site_aniso_U_22
_atom_site_aniso_U_33
_atom_site_aniso_U_23
_atom_site_aniso_U_13
_atom_site_aniso_U_12
C1 0.040(2) 0.084(3) 0.037(2) 0.005(2) 0.0011(19) 0.018(2)
C2 0.036(2) 0.055(2) 0.047(2) 0.007(2) 0.0082(19) 0.0117(18)
C3 0.048(3) 0.058(3) 0.065(3) 0.011(2) 0.020(2) 0.015(2)
C4 0.036(3) 0.058(3) 0.068(3) -0.007(2) 0.018(2) 0.003(2)
C5 0.055(3) 0.060(3) 0.088(3) -0.003(2) 0.020(2) 0.006(2)
C6 0.064(3) 0.069(3) 0.115(4) -0.022(3) 0.033(3) -0.006(2)
C7 0.059(3) 0.085(3) 0.094(4) -0.023(3) 0.014(3) -0.005(3)
C8 0.055(3) 0.077(3) 0.075(3) -0.016(2) 0.008(2) 0.005(2)
C9 0.039(3) 0.056(2) 0.058(3) -0.008(2) 0.008(2) 0.008(2)
C10 0.036(2) 0.068(3) 0.049(2) 0.002(2) 0.002(2) 0.015(2)
C11 0.042(2) 0.049(2) 0.046(2) -0.0017(19) 0.0058(19) 0.0102(18)
C12 0.039(2) 0.063(2) 0.038(2) 0.0082(19) 0.0001(19) 0.0113(19)
C13 0.034(3) 0.071(3) 0.041(2) -0.006(2) 0.0036(19) 0.012(2)
C14 0.040(3) 0.061(2) 0.051(2) -0.006(2) 0.004(2) 0.005(2)
C15 0.060(3) 0.070(2) 0.074(3) 0.010(2) 0.011(2) -0.001(2)
C16 0.081(3) 0.072(3) 0.094(3) 0.009(2) 0.016(3) -0.010(2)
C17 0.076(3) 0.076(3) 0.095(3) -0.014(3) 0.001(3) -0.014(2)
C18 0.061(3) 0.078(3) 0.083(3) -0.005(3) 0.002(2) -0.001(2)
C19 0.040(3) 0.058(2) 0.066(3) -0.005(2) 0.008(2) -0.004(2)
C20 0.042(3) 0.076(3) 0.054(2) -0.009(2) 0.002(2) 0.009(2)
C21 0.046(3) 0.058(2) 0.042(2) -0.0041(19) -0.0004(19) 0.011(2)
C22 0.088(3) 0.088(3) 0.055(2) 0.0065(19) 0.010(2) -0.002(2)
C23 0.103(4) 0.185(4) 0.076(3) 0.014(3) 0.022(3) -0.001(3)
O1 0.096(2) 0.0782(17) 0.0756(18) 0.0270(14) 0.0066(16) 0.0055(14)
O2 0.0587(18) 0.0710(17) 0.0536(16) 0.0036(13) -0.0068(13) 0.0013(13)
O3 0.086(2) 0.1010(18) 0.0589(16) -0.0122(13) -0.0161(16) -0.0072(15)
O4 0.0674(18) 0.0626(16) 0.0539(16) 0.0039(13) 0.0004(14) 0.0017(13)

loop_
_atom_type_symbol
_atom_type_description
_atom_type_scat_dispersion_real
_atom_type_scat_dispersion_imag
_atom_type_scat_source
C C 0.0033 0.0016 'International Tables Vol C Tables 4.2.6.8 and 6.1.1.4'
H H 0.0000 0.0000 'International Tables Vol C Tables 4.2.6.8 and 6.1.1.4'
O O 0.0106 0.0060 'International Tables Vol C Tables 4.2.6.8 and 6.1.1.4'

loop_
_geom_angle_atom_site_label_1
_geom_angle_atom_site_label_2
_geom_angle_atom_site_label_3
_geom_angle
C2 C1 C21 107.0(3)
C2 C1 C22 125.8(3)
C21 C1 C22 127.2(3)
C11 C2 C1 109.7(3)
C11 C2 C3 120.0(3)
C1 C2 C3 130.3(3)
O1 C3 C2 122.2(3)
O1 C3 C4 121.2(3)
C2 C3 C4 116.6(3)
C5 C4 C9 120.0(3)
C5 C4 C3 118.8(3)
C9 C4 C3 121.2(3)
C6 C5 C4 119.4(3)
C6 C5 H5 120.3
C4 C5 H5 120.3
C7 C6 C5 121.3(3)
C7 C6 H6 119.3
C5 C6 H6 119.3
C6 C7 C8 119.3(3)
C6 C7 H7 120.3
C8 C7 H7 120.3
C9 C8 C7 120.0(3)
C9 C8 H8 120.0
C7 C8 H8 120.0
C8 C9 C4 119.9(3)
C8 C9 C10 119.5(3)
C4 C9 C10 120.6(3)
O2 C10 C11 124.4(3)
O2 C10 C9 118.0(3)
C11 C10 C9 117.7(3)
C2 C11 C10 123.9(3)
C2 C11 C12 106.6(3)
C10 C11 C12 129.5(3)
C21 C12 C13 121.5(3)
C21 C12 C11 108.4(3)
C13 C12 C11 130.1(3)
O4 C13 C12 123.5(3)
O4 C13 C14 117.0(3)
C12 C13 C14 119.5(3)
C15 C14 C19 120.2(3)
C15 C14 C13 120.6(3)
C19 C14 C13 119.1(3)
C16 C15 C14 120.0(3)
C16 C15 H15 120.0
C14 C15 H15 120.0
C17 C16 C15 119.2(3)
C17 C16 H16 120.4
C15 C16 H16 120.4
C16 C17 C18 121.4(3)
C16 C17 H17 119.3
C18 C17 H17 119.3
C17 C18 C19 119.6(3)
C17 C18 H18 120.2
C19 C18 H18 120.2
C14 C19 C18 119.6(3)
C14 C19 C20 122.7(3)
C18 C19 C20 117.7(3)
O3 C20 C21 123.2(3)
O3 C20 C19 122.0(3)
C21 C20 C19 114.7(3)
C12 C21 C1 108.3(3)
C12 C21 C20 122.4(3)
C1 C21 C20 129.3(3)
C23 C22 C1 111.2(3)
C23 C22 H22A 109.4
C1 C22 H22A 109.4
C23 C22 H22B 109.4
C1 C22 H22B 109.4
H22A C22 H22B 108.0
C22 C23 H23A 109.5
C22 C23 H23B 109.5
H23A C23 H23B 109.5
C22 C23 H23C 109.5
H23A C23 H23C 109.5
H23B C23 H23C 109.5
C10 O2 H20 105.7(13)
C13 O4 H20 106.3(14)

loop_
_geom_bond_atom_site_label_1
_geom_bond_atom_site_label_2
_geom_bond_distance
C1 C2 1.411(3)
C1 C21 1.410(3)
C1 C22 1.524(3)
C2 C11 1.392(3)
C2 C3 1.473(3)
C3 O1 1.239(3)
C3 C4 1.488(4)
C4 C5 1.389(4)
C4 C9 1.389(4)
C5 C6 1.386(4)
C5 H5 0.9300
C6 C7 1.373(4)
C6 H6 0.9300
C7 C8 1.397(4)
C7 H7 0.9300
C8 C9 1.391(3)
C8 H8 0.9300
C9 C10 1.480(4)
C10 O2 1.288(3)
C10 C11 1.402(3)
C11 C12 1.428(3)
C12 C21 1.398(3)
C12 C13 1.400(3)
C13 O4 1.293(3)
C13 C14 1.475(3)
C14 C15 1.391(3)
C14 C19 1.391(3)
C15 C16 1.394(3)
C15 H15 0.9300
C16 C17 1.376(4)
C16 H16 0.9300
C17 C18 1.382(4)
C17 H17 0.9300
C18 C19 1.392(3)
C18 H18 0.9300
C19 C20 1.490(4)
C20 O3 1.230(3)
C20 C21 1.464(3)
C22 C23 1.509(4)
C22 H22A 0.9700
C22 H22B 0.9700
C23 H23A 0.9600
C23 H23B 0.9600
C23 H23C 0.9600
O2 H40 1.32(4)
O4 H40 1.18(4)
